data_1548307
loop_
_publ_author_name
'Alejo M. Lifschitz'
'Ryan M. Young'
'Jose Mendez-Arroyo'
'Charlotte L. Stern'
'C. Michael McGuirk'
'Michael R. Wasielewski'
'Chad A. Mirkin'

_publ_section_title
;
 An allosteric photoredox catalyst inspired by photosynthetic machinery
;
_journal_name_full 'Nature Communications'
_journal_page_first 6541
_journal_paper_doi 10.1038/ncomms7541
_journal_volume 6
_journal_year 2015
_chemical_formula_moiety 'C31 H37 B F2 N3 P'
_chemical_formula_sum 'C31 H37 B F2 N3 P'
_chemical_formula_weight 531.41
_space_group_crystal_system monoclinic
_space_group_IT_number 14
_space_group_name_Hall '-P 2ybc'
_space_group_name_H-M_alt 'P 1 21/c 1'
_symmetry_space_group_name_Hall '-P 2ybc'
_symmetry_space_group_name_H-M 'P 1 21/c 1'
_atom_sites_solution_hydrogens mixed
_atom_sites_solution_primary direct
_cell_angle_alpha 90
_cell_angle_beta 94.122(4)
_cell_angle_gamma 90
_cell_formula_units_Z 4
_cell_length_a 8.4508(4)
_cell_length_b 41.4961(16)
_cell_length_c 8.0700(3)
_cell_measurement_reflns_used 3948
_cell_measurement_temperature 100(2)
_cell_measurement_theta_max 64.752
_cell_measurement_theta_min 4.261
_cell_volume 2822.6(2)
_computing_molecular_graphics 'Olex2 (Dolomanov et al., 2009)'
_computing_publication_material 'Olex2 (Dolomanov et al., 2009)'
_computing_structure_refinement 'ShelXL (Sheldrick, 2008)'
_computing_structure_solution 'ShelXT (Sheldrick, 2008)'
_diffrn_ambient_temperature 100.03
_diffrn_measured_fraction_theta_full 0.849
_diffrn_measured_fraction_theta_max 0.935
_diffrn_measurement_device_type 'Bruker APEX-II CCD'
_diffrn_measurement_method '\f and \w scans'
_diffrn_radiation_type CuK\a
_diffrn_radiation_wavelength 1.54178
_diffrn_reflns_av_R_equivalents 0.0769
_diffrn_reflns_av_unetI/netI 0.0880
_diffrn_reflns_Laue_measured_fraction_full 0.849
_diffrn_reflns_Laue_measured_fraction_max 0.935
_diffrn_reflns_limit_h_max 9
_diffrn_reflns_limit_h_min -9
_diffrn_reflns_limit_k_max 42
_diffrn_reflns_limit_k_min -48
_diffrn_reflns_limit_l_max 8
_diffrn_reflns_limit_l_min -9
_diffrn_reflns_number 10525
_diffrn_reflns_point_group_measured_fraction_full 0.849
_diffrn_reflns_point_group_measured_fraction_max 0.935
_diffrn_reflns_theta_full 67.679
_diffrn_reflns_theta_max 63.703
_diffrn_reflns_theta_min 2.129
_diffrn_standards_number 0
_exptl_absorpt_coefficient_mu 1.169
_exptl_absorpt_correction_T_max 0.9844
_exptl_absorpt_correction_T_min 0.9260
_exptl_absorpt_correction_type integration
_exptl_absorpt_process_details 'A face indexed absorption correction was applied via XPREP'
_exptl_crystal_colour orange
_exptl_crystal_colour_primary orange
_exptl_crystal_density_diffrn 1.251
_exptl_crystal_description plate
_exptl_crystal_F_000 1128
_exptl_crystal_size_max 0.15
_exptl_crystal_size_mid 0.098
_exptl_crystal_size_min 0.021
_refine_diff_density_max 0.781
_refine_diff_density_min -0.398
_refine_diff_density_rms 0.075
_refine_ls_extinction_coef .
_refine_ls_extinction_method none
_refine_ls_goodness_of_fit_ref 1.096
_refine_ls_hydrogen_treatment mixed
_refine_ls_matrix_type full
_refine_ls_number_parameters 353
_refine_ls_number_reflns 4343
_refine_ls_number_restraints 0
_refine_ls_restrained_S_all 1.096
_refine_ls_R_factor_all 0.1133
_refine_ls_R_factor_gt 0.0838
_refine_ls_shift/su_max 0.001
_refine_ls_shift/su_mean 0.000
_refine_ls_structure_factor_coef Fsqd
_refine_ls_weighting_details 'w=1/[\s^2^(Fo^2^)+(0.0764P)^2^+7.7468P] where P=(Fo^2^+2Fc^2^)/3'
_refine_ls_weighting_scheme calc
_refine_ls_wR_factor_gt 0.2054
_refine_ls_wR_factor_ref 0.2168
_reflns_Friedel_coverage 0.000
_reflns_Friedel_fraction_full .
_reflns_Friedel_fraction_max .
_reflns_number_gt 3111
_reflns_number_total 4343
_reflns_threshold_expression 'I > 2\s(I)'
_cod_data_source_file 2.cif
_cod_data_source_block 2
_cod_database_code 1548307
_shelx_space_group_comment
;
The symmetry employed for this shelxl refinement is uniquely defined
by the following loop, which should always be used as a source of
symmetry information in preference to the above space-group names.
They are only intended as comments.
;
_shelx_estimated_absorpt_t_max 0.976
_shelx_estimated_absorpt_t_min 0.844
_olex2_refinement_description
;
1. Fixed Uiso
 At 1.2 times of:
  All C(H) groups, All C(H,H) groups
 At 1.5 times of:
  All C(H,H,H) groups
2.a Secondary CH2 refined with riding coordinates:
 C11(H11A,H11B), C15(H15A,H15B), C18(H18A,H18B), C19(H19A,H19B)
2.b Aromatic/amide H refined with riding coordinates:
 C21(H21), C22(H22), C23(H23), C24(H24), C25(H25), C27(H27), C28(H28),
 C29(H29), C30(H30), C31(H31)
2.c Idealised Me refined as rotating group:
 C10(H10A,H10B,H10C), C12(H12A,H12B,H12C), C13(H13A,H13B,H13C), C14(H14A,H14B,
 H14C), C16(H16A,H16B,H16C), C17(H17A,H17B,H17C)
;

loop_
_space_group_symop_operation_xyz
'x, y, z'
'-x, y+1/2, -z+1/2'
'-x, -y, -z'
'x, -y-1/2, z-1/2'

loop_
_atom_site_label
_atom_site_type_symbol
_atom_site_fract_x
_atom_site_fract_y
_atom_site_fract_z
_atom_site_U_iso_or_equiv
_atom_site_adp_type
_atom_site_occupancy
_atom_site_site_symmetry_order
_atom_site_calc_flag
_atom_site_refinement_flags_posn
_atom_site_refinement_flags_adp
_atom_site_refinement_flags_occupancy
_atom_site_disorder_assembly
_atom_site_disorder_group
P1 P 0.38396(17) 0.18908(3) 0.48769(17) 0.0258(4) Uani 1 1 d . . . . .
F1 F 1.0735(3) 0.09208(7) 0.4849(4) 0.0287(7) Uani 1 1 d . . . . .
F2 F 1.0728(4) 0.04626(7) 0.3329(4) 0.0306(7) Uani 1 1 d . . . . .
N1 N 0.8478(5) 0.05611(9) 0.4913(5) 0.0199(9) Uani 1 1 d . . . . .
N2 N 0.8884(5) 0.08785(10) 0.2392(5) 0.0227(10) Uani 1 1 d . . . . .
N3 N 0.4764(6) 0.09570(10) 0.3461(6) 0.0243(10) Uani 1 1 d . . . . .
H3 H 0.421(6) 0.0839(12) 0.405(6) 0.008(12) Uiso 1 1 d . . . . .
C1 C 0.8750(6) 0.03635(12) 0.6263(6) 0.0229(12) Uani 1 1 d . . . . .
C2 C 0.7280(6) 0.02832(13) 0.6876(7) 0.0271(12) Uani 1 1 d . . . . .
C3 C 0.6092(6) 0.04495(13) 0.5931(7) 0.0254(12) Uani 1 1 d . . . . .
C4 C 0.6873(6) 0.06229(12) 0.4721(6) 0.0199(11) Uani 1 1 d . . . . .
C5 C 0.6280(6) 0.08434(12) 0.3478(7) 0.0225(12) Uani 1 1 d . . . . .
C6 C 0.7286(6) 0.09463(12) 0.2227(6) 0.0206(11) Uani 1 1 d . . . . .
C7 C 0.6921(6) 0.10728(12) 0.0616(6) 0.0219(11) Uani 1 1 d . . . . .
C8 C 0.8340(7) 0.10873(12) -0.0156(6) 0.0252(12) Uani 1 1 d . . . . .
C9 C 0.9523(6) 0.09683(12) 0.0942(6) 0.0241(12) Uani 1 1 d . . . . .
C10 C 1.0364(6) 0.02696(13) 0.6929(7) 0.0271(12) Uani 1 1 d . . . . .
H10A H 1.0867 0.0138 0.6105 0.041 Uiso 1 1 calc GR . . . .
H10B H 1.0293 0.0145 0.7951 0.041 Uiso 1 1 calc GR . . . .
H10C H 1.1001 0.0464 0.7170 0.041 Uiso 1 1 calc GR . . . .
C11 C 0.7044(7) 0.00577(13) 0.8315(7) 0.0300(13) Uani 1 1 d . . . . .
H11A H 0.6071 -0.0071 0.8060 0.036 Uiso 1 1 calc R . . . .
H11B H 0.7953 -0.0093 0.8444 0.036 Uiso 1 1 calc R . . . .
C12 C 0.6903(7) 0.02345(14) 0.9922(7) 0.0359(14) Uani 1 1 d . . . . .
H12A H 0.5937 0.0366 0.9843 0.054 Uiso 1 1 calc GR . . . .
H12B H 0.7830 0.0374 1.0143 0.054 Uiso 1 1 calc GR . . . .
H12C H 0.6849 0.0079 1.0829 0.054 Uiso 1 1 calc GR . . . .
C13 C 0.4353(7) 0.04311(14) 0.6151(7) 0.0310(13) Uani 1 1 d . . . . .
H13A H 0.3991 0.0637 0.6588 0.046 Uiso 1 1 calc GR . . . .
H13B H 0.4149 0.0258 0.6932 0.046 Uiso 1 1 calc GR . . . .
H13C H 0.3779 0.0387 0.5076 0.046 Uiso 1 1 calc GR . . . .
C14 C 0.5296(7) 0.11389(13) -0.0221(7) 0.0308(13) Uani 1 1 d . . . . .
H14A H 0.4503 0.1010 0.0312 0.046 Uiso 1 1 calc GR . . . .
H14B H 0.5286 0.1081 -0.1399 0.046 Uiso 1 1 calc GR . . . .
H14C H 0.5046 0.1368 -0.0118 0.046 Uiso 1 1 calc GR . . . .
C15 C 0.8525(7) 0.12065(14) -0.1899(7) 0.0298(13) Uani 1 1 d . . . . .
H15A H 0.7726 0.1100 -0.2673 0.036 Uiso 1 1 calc R . . . .
H15B H 0.9590 0.1146 -0.2235 0.036 Uiso 1 1 calc R . . . .
C16 C 0.8326(8) 0.15673(15) -0.2035(7) 0.0380(15) Uani 1 1 d . . . . .
H16A H 0.8514 0.1637 -0.3164 0.057 Uiso 1 1 calc GR . . . .
H16B H 0.9088 0.1673 -0.1240 0.057 Uiso 1 1 calc GR . . . .
H16C H 0.7245 0.1626 -0.1787 0.057 Uiso 1 1 calc GR . . . .
C17 C 1.1228(6) 0.09260(14) 0.0650(7) 0.0304(13) Uani 1 1 d . . . . .
H17A H 1.1833 0.0884 0.1710 0.046 Uiso 1 1 calc GR . . . .
H17B H 1.1628 0.1123 0.0152 0.046 Uiso 1 1 calc GR . . . .
H17C H 1.1348 0.0744 -0.0104 0.046 Uiso 1 1 calc GR . . . .
C18 C 0.4399(7) 0.13049(13) 0.3306(7) 0.0265(12) Uani 1 1 d . . . . .
H18A H 0.3434 0.1335 0.2552 0.032 Uiso 1 1 calc R . . . .
H18B H 0.5288 0.1417 0.2818 0.032 Uiso 1 1 calc R . . . .
C19 C 0.4136(7) 0.14495(12) 0.4995(7) 0.0270(12) Uani 1 1 d . . . . .
H19A H 0.5066 0.1402 0.5773 0.032 Uiso 1 1 calc R . . . .
H19B H 0.3194 0.1348 0.5438 0.032 Uiso 1 1 calc R . . . .
C20 C 0.3794(7) 0.19778(12) 0.7104(6) 0.0266(12) Uani 1 1 d . . . . .
C21 C 0.5088(7) 0.21473(13) 0.7828(7) 0.0306(13) Uani 1 1 d . . . . .
H21 H 0.5903 0.2218 0.7160 0.037 Uiso 1 1 calc R . . . .
C22 C 0.5197(8) 0.22144(13) 0.9517(7) 0.0334(14) Uani 1 1 d . . . . .
H22 H 0.6082 0.2330 1.0005 0.040 Uiso 1 1 calc R . . . .
C23 C 0.4012(8) 0.21126(13) 1.0481(7) 0.0351(15) Uani 1 1 d . . . . .
H23 H 0.4083 0.2160 1.1636 0.042 Uiso 1 1 calc R . . . .
C24 C 0.2717(8) 0.19420(13) 0.9786(7) 0.0347(14) Uani 1 1 d . . . . .
H24 H 0.1907 0.1870 1.0456 0.042 Uiso 1 1 calc R . . . .
C25 C 0.2625(7) 0.18772(13) 0.8083(7) 0.0298(13) Uani 1 1 d . . . . .
H25 H 0.1740 0.1762 0.7594 0.036 Uiso 1 1 calc R . . . .
C26 C 0.1723(7) 0.19336(13) 0.4197(7) 0.0288(13) Uani 1 1 d . . . . .
C27 C 0.0673(7) 0.16826(13) 0.3820(7) 0.0297(13) Uani 1 1 d . . . . .
H27 H 0.1028 0.1466 0.3946 0.036 Uiso 1 1 calc R . . . .
C28 C -0.0876(7) 0.17432(14) 0.3265(7) 0.0349(14) Uani 1 1 d . . . . .
H28 H -0.1577 0.1568 0.3027 0.042 Uiso 1 1 calc R . . . .
C29 C -0.1435(8) 0.20566(16) 0.3046(9) 0.0491(18) Uani 1 1 d . . . . .
H29 H -0.2511 0.2098 0.2688 0.059 Uiso 1 1 calc R . . . .
C30 C -0.0364(9) 0.23067(16) 0.3370(11) 0.061(2) Uani 1 1 d . . . . .
H30 H -0.0708 0.2524 0.3230 0.073 Uiso 1 1 calc R . . . .
C31 C 0.1190(8) 0.22428(15) 0.3890(9) 0.0498(19) Uani 1 1 d . . . . .
H31 H 0.1915 0.2417 0.4042 0.060 Uiso 1 1 calc R . . . .
B1 B 0.9772(7) 0.07073(13) 0.3876(7) 0.0209(13) Uani 1 1 d . . . . .

loop_
_atom_site_aniso_label
_atom_site_aniso_U_11
_atom_site_aniso_U_22
_atom_site_aniso_U_33
_atom_site_aniso_U_23
_atom_site_aniso_U_13
_atom_site_aniso_U_12
P1 0.0346(8) 0.0209(7) 0.0215(7) -0.0011(5) 0.0000(6) 0.0002(6)
F1 0.0287(17) 0.0258(16) 0.0305(17) 0.0036(13) -0.0058(13) -0.0066(13)
F2 0.0285(17) 0.0256(16) 0.0386(18) 0.0041(13) 0.0083(14) 0.0070(13)
N1 0.019(2) 0.016(2) 0.024(2) 0.0016(17) -0.0011(18) 0.0005(17)
N2 0.026(2) 0.018(2) 0.024(2) 0.0007(18) 0.0045(19) -0.0007(18)
N3 0.028(3) 0.018(2) 0.028(3) 0.0034(19) 0.005(2) -0.002(2)
C1 0.025(3) 0.020(3) 0.024(3) 0.000(2) 0.003(2) -0.004(2)
C2 0.026(3) 0.025(3) 0.030(3) -0.001(2) 0.002(2) -0.006(2)
C3 0.023(3) 0.024(3) 0.029(3) -0.001(2) -0.001(2) -0.003(2)
C4 0.020(3) 0.019(3) 0.021(3) -0.002(2) 0.004(2) -0.005(2)
C5 0.017(3) 0.017(3) 0.033(3) -0.001(2) -0.004(2) -0.003(2)
C6 0.027(3) 0.017(3) 0.018(3) -0.001(2) 0.001(2) -0.005(2)
C7 0.019(3) 0.018(3) 0.028(3) -0.005(2) -0.001(2) -0.004(2)
C8 0.032(3) 0.020(3) 0.024(3) -0.004(2) 0.003(2) -0.001(2)
C9 0.032(3) 0.020(3) 0.021(3) 0.000(2) -0.001(2) 0.003(2)
C10 0.027(3) 0.027(3) 0.027(3) 0.006(2) 0.001(2) -0.003(2)
C11 0.024(3) 0.028(3) 0.037(3) 0.005(2) 0.002(2) 0.001(2)
C12 0.035(3) 0.031(3) 0.042(4) 0.008(3) 0.002(3) -0.004(3)
C13 0.027(3) 0.034(3) 0.032(3) 0.011(2) 0.005(2) 0.000(2)
C14 0.038(3) 0.027(3) 0.028(3) -0.005(2) 0.004(3) -0.005(3)
C15 0.029(3) 0.038(3) 0.023(3) 0.002(2) 0.001(2) 0.003(2)
C16 0.046(4) 0.041(4) 0.028(3) 0.011(3) 0.009(3) 0.000(3)
C17 0.023(3) 0.038(3) 0.030(3) 0.001(2) -0.003(2) -0.001(2)
C18 0.027(3) 0.024(3) 0.028(3) -0.001(2) 0.004(2) 0.004(2)
C19 0.029(3) 0.024(3) 0.028(3) 0.000(2) -0.001(2) 0.004(2)
C20 0.041(3) 0.018(3) 0.021(3) 0.001(2) 0.000(2) 0.006(2)
C21 0.036(3) 0.021(3) 0.034(3) 0.001(2) -0.002(3) 0.003(2)
C22 0.046(4) 0.026(3) 0.026(3) -0.003(2) -0.010(3) 0.002(3)
C23 0.057(4) 0.026(3) 0.021(3) -0.004(2) -0.003(3) 0.004(3)
C24 0.053(4) 0.025(3) 0.027(3) 0.004(2) 0.008(3) 0.008(3)
C25 0.036(3) 0.022(3) 0.032(3) -0.002(2) 0.003(3) 0.002(2)
C26 0.038(3) 0.021(3) 0.028(3) 0.000(2) 0.001(2) -0.001(2)
C27 0.032(3) 0.021(3) 0.036(3) 0.004(2) 0.002(3) 0.003(2)
C28 0.038(4) 0.027(3) 0.040(4) -0.003(3) 0.004(3) -0.007(3)
C29 0.039(4) 0.045(4) 0.060(4) 0.005(3) -0.019(3) 0.002(3)
C30 0.049(5) 0.025(3) 0.104(6) -0.002(4) -0.026(4) 0.000(3)
C31 0.044(4) 0.024(3) 0.077(5) -0.003(3) -0.024(4) -0.001(3)
B1 0.029(3) 0.012(3) 0.022(3) 0.001(2) -0.001(3) -0.004(2)

loop_
_atom_type_symbol
_atom_type_description
_atom_type_scat_dispersion_real
_atom_type_scat_dispersion_imag
_atom_type_scat_source
C C 0.0181 0.0091 'International Tables Vol C Tables 4.2.6.8 and 6.1.1.4'
H H 0.0000 0.0000 'International Tables Vol C Tables 4.2.6.8 and 6.1.1.4'
B B 0.0090 0.0039 'International Tables Vol C Tables 4.2.6.8 and 6.1.1.4'
F F 0.0727 0.0534 'International Tables Vol C Tables 4.2.6.8 and 6.1.1.4'
N N 0.0311 0.0180 'International Tables Vol C Tables 4.2.6.8 and 6.1.1.4'
P P 0.2955 0.4335 'International Tables Vol C Tables 4.2.6.8 and 6.1.1.4'

loop_
_geom_angle_atom_site_label_1
_geom_angle_atom_site_label_2
_geom_angle_atom_site_label_3
_geom_angle
_geom_angle_site_symmetry_1
_geom_angle_site_symmetry_3
C20 P1 C19 99.0(2) . .
C20 P1 C26 100.6(3) . .
C26 P1 C19 103.7(2) . .
C1 N1 C4 108.0(4) . .
C1 N1 B1 125.5(4) . .
C4 N1 B1 126.4(4) . .
C6 N2 B1 126.1(4) . .
C9 N2 C6 107.8(4) . .
C9 N2 B1 125.9(4) . .
C5 N3 H3 111(3) . .
C5 N3 C18 121.9(4) . .
C18 N3 H3 119(3) . .
N1 C1 C2 108.6(4) . .
N1 C1 C10 122.9(5) . .
C2 C1 C10 128.5(5) . .
C1 C2 C11 125.6(5) . .
C3 C2 C1 108.0(5) . .
C3 C2 C11 126.4(5) . .
C2 C3 C4 106.0(5) . .
C2 C3 C13 125.7(5) . .
C4 C3 C13 128.3(5) . .
N1 C4 C3 109.4(4) . .
N1 C4 C5 119.6(4) . .
C3 C4 C5 131.0(5) . .
N3 C5 C4 120.8(5) . .
N3 C5 C6 119.7(5) . .
C4 C5 C6 119.5(5) . .
N2 C6 C5 120.0(4) . .
N2 C6 C7 108.2(4) . .
C7 C6 C5 131.1(5) . .
C6 C7 C14 127.5(5) . .
C8 C7 C6 106.8(4) . .
C8 C7 C14 125.2(5) . .
C7 C8 C15 125.6(5) . .
C9 C8 C7 107.8(5) . .
C9 C8 C15 126.7(5) . .
N2 C9 C8 109.4(5) . .
N2 C9 C17 123.2(5) . .
C8 C9 C17 127.3(5) . .
C1 C10 H10A 109.5 . .
C1 C10 H10B 109.5 . .
C1 C10 H10C 109.5 . .
H10A C10 H10B 109.5 . .
H10A C10 H10C 109.5 . .
H10B C10 H10C 109.5 . .
C2 C11 H11A 109.1 . .
C2 C11 H11B 109.1 . .
H11A C11 H11B 107.8 . .
C12 C11 C2 112.5(5) . .
C12 C11 H11A 109.1 . .
C12 C11 H11B 109.1 . .
C11 C12 H12A 109.5 . .
C11 C12 H12B 109.5 . .
C11 C12 H12C 109.5 . .
H12A C12 H12B 109.5 . .
H12A C12 H12C 109.5 . .
H12B C12 H12C 109.5 . .
C3 C13 H13A 109.5 . .
C3 C13 H13B 109.5 . .
C3 C13 H13C 109.5 . .
H13A C13 H13B 109.5 . .
H13A C13 H13C 109.5 . .
H13B C13 H13C 109.5 . .
C7 C14 H14A 109.5 . .
C7 C14 H14B 109.5 . .
C7 C14 H14C 109.5 . .
H14A C14 H14B 109.5 . .
H14A C14 H14C 109.5 . .
H14B C14 H14C 109.5 . .
C8 C15 H15A 109.2 . .
C8 C15 H15B 109.2 . .
C8 C15 C16 111.9(5) . .
H15A C15 H15B 107.9 . .
C16 C15 H15A 109.2 . .
C16 C15 H15B 109.2 . .
C15 C16 H16A 109.5 . .
C15 C16 H16B 109.5 . .
C15 C16 H16C 109.5 . .
H16A C16 H16B 109.5 . .
H16A C16 H16C 109.5 . .
H16B C16 H16C 109.5 . .
C9 C17 H17A 109.5 . .
C9 C17 H17B 109.5 . .
C9 C17 H17C 109.5 . .
H17A C17 H17B 109.5 . .
H17A C17 H17C 109.5 . .
H17B C17 H17C 109.5 . .
N3 C18 H18A 109.5 . .
N3 C18 H18B 109.5 . .
N3 C18 C19 110.6(4) . .
H18A C18 H18B 108.1 . .
C19 C18 H18A 109.5 . .
C19 C18 H18B 109.5 . .
P1 C19 H19A 109.2 . .
P1 C19 H19B 109.2 . .
C18 C19 P1 111.9(4) . .
C18 C19 H19A 109.2 . .
C18 C19 H19B 109.2 . .
H19A C19 H19B 107.9 . .
C21 C20 P1 116.0(4) . .
C25 C20 P1 124.7(4) . .
C25 C20 C21 119.2(5) . .
C20 C21 H21 119.8 . .
C22 C21 C20 120.5(6) . .
C22 C21 H21 119.8 . .
C21 C22 H22 120.2 . .
C23 C22 C21 119.6(6) . .
C23 C22 H22 120.2 . .
C22 C23 H23 119.6 . .
C22 C23 C24 120.8(5) . .
C24 C23 H23 119.6 . .
C23 C24 H24 120.6 . .
C23 C24 C25 118.8(6) . .
C25 C24 H24 120.6 . .
C20 C25 C24 121.1(5) . .
C20 C25 H25 119.5 . .
C24 C25 H25 119.5 . .
C27 C26 P1 125.8(4) . .
C31 C26 P1 116.2(4) . .
C31 C26 C27 117.6(5) . .
C26 C27 H27 119.6 . .
C28 C27 C26 120.8(5) . .
C28 C27 H27 119.6 . .
C27 C28 H28 119.4 . .
C27 C28 C29 121.3(5) . .
C29 C28 H28 119.4 . .
C28 C29 H29 121.2 . .
C30 C29 C28 117.7(6) . .
C30 C29 H29 121.2 . .
C29 C30 H30 119.7 . .
C31 C30 C29 120.5(6) . .
C31 C30 H30 119.7 . .
C26 C31 H31 119.1 . .
C30 C31 C26 121.9(6) . .
C30 C31 H31 119.1 . .
F1 B1 N1 110.4(4) . .
F1 B1 N2 112.0(4) . .
F2 B1 F1 108.2(4) . .
F2 B1 N1 109.6(4) . .
F2 B1 N2 110.6(4) . .
N2 B1 N1 106.1(4) . .

loop_
_geom_bond_atom_site_label_1
_geom_bond_atom_site_label_2
_geom_bond_distance
_geom_bond_site_symmetry_2
P1 C19 1.850(5) .
P1 C20 1.836(5) .
P1 C26 1.841(6) .
F1 B1 1.404(6) .
F2 B1 1.389(7) .
N1 C1 1.369(6) .
N1 C4 1.379(6) .
N1 B1 1.548(7) .
N2 C6 1.376(7) .
N2 C9 1.375(7) .
N2 B1 1.541(7) .
N3 H3 0.85(5) .
N3 C5 1.364(7) .
N3 C18 1.479(7) .
C1 C2 1.410(8) .
C1 C10 1.482(7) .
C2 C3 1.398(8) .
C2 C11 1.516(8) .
C3 C4 1.414(8) .
C3 C13 1.495(8) .
C4 C5 1.422(7) .
C5 C6 1.431(8) .
C6 C7 1.415(7) .
C7 C8 1.392(8) .
C7 C14 1.511(7) .
C8 C9 1.379(7) .
C8 C15 1.510(8) .
C9 C17 1.487(8) .
C10 H10A 0.9800 .
C10 H10B 0.9800 .
C10 H10C 0.9800 .
C11 H11A 0.9900 .
C11 H11B 0.9900 .
C11 C12 1.502(8) .
C12 H12A 0.9800 .
C12 H12B 0.9800 .
C12 H12C 0.9800 .
C13 H13A 0.9800 .
C13 H13B 0.9800 .
C13 H13C 0.9800 .
C14 H14A 0.9800 .
C14 H14B 0.9800 .
C14 H14C 0.9800 .
C15 H15A 0.9900 .
C15 H15B 0.9900 .
C15 C16 1.510(8) .
C16 H16A 0.9800 .
C16 H16B 0.9800 .
C16 H16C 0.9800 .
C17 H17A 0.9800 .
C17 H17B 0.9800 .
C17 H17C 0.9800 .
C18 H18A 0.9900 .
C18 H18B 0.9900 .
C18 C19 1.520(8) .
C19 H19A 0.9900 .
C19 H19B 0.9900 .
C20 C21 1.393(8) .
C20 C25 1.373(8) .
C21 H21 0.9500 .
C21 C22 1.387(8) .
C22 H22 0.9500 .
C22 C23 1.378(9) .
C23 H23 0.9500 .
C23 C24 1.388(9) .
C24 H24 0.9500 .
C24 C25 1.397(8) .
C25 H25 0.9500 .
C26 C27 1.388(8) .
C26 C31 1.377(8) .
C27 H27 0.9500 .
C27 C28 1.375(8) .
C28 H28 0.9500 .
C28 C29 1.391(9) .
C29 H29 0.9500 .
C29 C30 1.389(9) .
C30 H30 0.9500 .
C30 C31 1.376(9) .
C31 H31 0.9500 .

loop_
_geom_torsion_atom_site_label_1
_geom_torsion_atom_site_label_2
_geom_torsion_atom_site_label_3
_geom_torsion_atom_site_label_4
_geom_torsion
_geom_torsion_site_symmetry_1
_geom_torsion_site_symmetry_2
_geom_torsion_site_symmetry_3
_geom_torsion_site_symmetry_4
P1 C20 C21 C22 -177.5(4) . . . .
P1 C20 C25 C24 177.2(4) . . . .
P1 C26 C27 C28 -177.7(5) . . . .
P1 C26 C31 C30 179.8(7) . . . .
N1 C1 C2 C3 -3.2(6) . . . .
N1 C1 C2 C11 177.2(5) . . . .
N1 C4 C5 N3 -167.2(4) . . . .
N1 C4 C5 C6 13.0(7) . . . .
N2 C6 C7 C8 -1.6(5) . . . .
N2 C6 C7 C14 170.8(5) . . . .
N3 C5 C6 N2 168.8(4) . . . .
N3 C5 C6 C7 -22.5(8) . . . .
N3 C18 C19 P1 175.3(4) . . . .
C1 N1 C4 C3 -2.6(6) . . . .
C1 N1 C4 C5 175.2(4) . . . .
C1 N1 B1 F1 -64.7(6) . . . .
C1 N1 B1 F2 54.4(6) . . . .
C1 N1 B1 N2 173.8(4) . . . .
C1 C2 C3 C4 1.5(6) . . . .
C1 C2 C3 C13 179.3(5) . . . .
C1 C2 C11 C12 97.0(7) . . . .
C2 C3 C4 N1 0.6(6) . . . .
C2 C3 C4 C5 -176.8(5) . . . .
C3 C2 C11 C12 -82.6(7) . . . .
C3 C4 C5 N3 10.0(8) . . . .
C3 C4 C5 C6 -169.8(5) . . . .
C4 N1 C1 C2 3.5(6) . . . .
C4 N1 C1 C10 -174.6(5) . . . .
C4 N1 B1 F1 110.6(5) . . . .
C4 N1 B1 F2 -130.4(5) . . . .
C4 N1 B1 N2 -11.0(6) . . . .
C4 C5 C6 N2 -11.4(7) . . . .
C4 C5 C6 C7 157.4(5) . . . .
C5 N3 C18 C19 -100.1(6) . . . .
C5 C6 C7 C8 -171.4(5) . . . .
C5 C6 C7 C14 1.1(9) . . . .
C6 N2 C9 C8 -1.1(6) . . . .
C6 N2 C9 C17 -179.0(5) . . . .
C6 N2 B1 F1 -107.9(5) . . . .
C6 N2 B1 F2 131.4(5) . . . .
C6 N2 B1 N1 12.6(6) . . . .
C6 C7 C8 C9 1.0(6) . . . .
C6 C7 C8 C15 179.9(5) . . . .
C7 C8 C9 N2 0.0(6) . . . .
C7 C8 C9 C17 177.8(5) . . . .
C7 C8 C15 C16 71.6(7) . . . .
C9 N2 C6 C5 172.8(4) . . . .
C9 N2 C6 C7 1.7(5) . . . .
C9 N2 B1 F1 77.5(6) . . . .
C9 N2 B1 F2 -43.2(6) . . . .
C9 N2 B1 N1 -162.0(4) . . . .
C9 C8 C15 C16 -109.7(6) . . . .
C10 C1 C2 C3 174.8(5) . . . .
C10 C1 C2 C11 -4.8(9) . . . .
C11 C2 C3 C4 -178.9(5) . . . .
C11 C2 C3 C13 -1.1(9) . . . .
C13 C3 C4 N1 -177.1(5) . . . .
C13 C3 C4 C5 5.5(9) . . . .
C14 C7 C8 C9 -171.7(5) . . . .
C14 C7 C8 C15 7.2(8) . . . .
C15 C8 C9 N2 -178.8(5) . . . .
C15 C8 C9 C17 -1.1(9) . . . .
C18 N3 C5 C4 130.9(5) . . . .
C18 N3 C5 C6 -49.3(7) . . . .
C19 P1 C20 C21 110.5(4) . . . .
C19 P1 C20 C25 -66.8(5) . . . .
C19 P1 C26 C27 -2.2(6) . . . .
C19 P1 C26 C31 -175.6(5) . . . .
C20 P1 C19 C18 -174.0(4) . . . .
C20 P1 C26 C27 -104.2(5) . . . .
C20 P1 C26 C31 82.3(6) . . . .
C20 C21 C22 C23 -0.1(8) . . . .
C21 C20 C25 C24 -0.1(8) . . . .
C21 C22 C23 C24 0.4(9) . . . .
C22 C23 C24 C25 -0.6(8) . . . .
C23 C24 C25 C20 0.4(8) . . . .
C25 C20 C21 C22 -0.1(8) . . . .
C26 P1 C19 C18 82.6(4) . . . .
C26 P1 C20 C21 -143.7(4) . . . .
C26 P1 C20 C25 39.0(5) . . . .
C26 C27 C28 C29 0.7(9) . . . .
C27 C26 C31 C30 5.8(11) . . . .
C27 C28 C29 C30 1.5(11) . . . .
C28 C29 C30 C31 -0.1(13) . . . .
C29 C30 C31 C26 -3.6(14) . . . .
C31 C26 C27 C28 -4.3(9) . . . .
B1 N1 C1 C2 179.5(4) . . . .
B1 N1 C1 C10 1.4(8) . . . .
B1 N1 C4 C3 -178.5(4) . . . .
B1 N1 C4 C5 -0.7(7) . . . .
B1 N2 C6 C5 -2.7(7) . . . .
B1 N2 C6 C7 -173.7(4) . . . .
B1 N2 C9 C8 174.4(4) . . . .
B1 N2 C9 C17 -3.5(8) . . . .
